data_4324222
loop_
_publ_author_name
'Xiao-Yan Tang'
'Ai-Xia Zheng'
'Hai Shang'
'Rong-Xin Yuan'
'Hong-Xi Li'
'Zhi-Gang Ren'
'Jian-Ping Lang'

_publ_contact_author_address
;         
School of Chemistry and Chemical Engineering, 
Suzhou University, Suzhou 215123, Jiangsu, 
P. R. China
;
_publ_contact_author_email jplang@suda.edu.cn
_publ_contact_author_fax 86-512-65880089
_publ_contact_author_name 'Jian-Ping Lang'
_publ_contact_author_phone 86-512-65882865
_publ_section_title
;
 Binding of a Coordinatively Unsaturated Mercury(II) Thiolate Compound by
 Carboxylate Anions
;
_journal_name_full 'Inorganic Chemistry'
_journal_page_first 503
_journal_page_last 516
_journal_paper_doi 10.1021/ic101587h
_journal_volume 50
_journal_year 2011
_chemical_formula_moiety 'C42 H60 Hg2 N4 O4 S4, 2(F6 P)'
_chemical_formula_sum 'C42 H60 F12 Hg2 N4 O4 P2 S4'
_chemical_formula_weight 1504.34
_chemical_name_systematic
; 
 ? 
;
_space_group_IT_number 14
_symmetry_cell_setting monoclinic
_symmetry_space_group_name_Hall '-P 2ybc'
_symmetry_space_group_name_H-M 'P 1 21/c 1'
_atom_sites_solution_hydrogens geom
_atom_sites_solution_primary direct
_atom_sites_solution_secondary difmap
_cell_angle_alpha 90.00
_cell_angle_beta 106.12(3)
_cell_angle_gamma 90.00
_cell_formula_units_Z 2
_cell_length_a 14.530(3)
_cell_length_b 13.088(3)
_cell_length_c 14.478(3)
_cell_measurement_reflns_used 9248
_cell_measurement_temperature 193(2)
_cell_measurement_theta_max 25.3491
_cell_measurement_theta_min 3.1147
_cell_volume 2645.0(11)
_computing_cell_refinement 'CrystalClear, Ver. 1.30 (Rigaku/MSC, 2001)'
_computing_data_collection 'CrystalClear, Ver. 1.30 (Rigaku/MSC, 2001)'
_computing_data_reduction 'CrystalStructure, Ver. 3.60 (Rigaku/MSC, 2004)'
_computing_molecular_graphics 'SHELXL-97 (Sheldrick, 1997)'
_computing_publication_material 'SHELXL-97 (Sheldrick, 1997)'
_computing_structure_refinement 'SHELXL-97 (Sheldrick, 1997)'
_computing_structure_solution 'SHELXS-97 (Sheldrick, 1990)'
_diffrn_ambient_temperature 193(2)
_diffrn_measured_fraction_theta_full 0.996
_diffrn_measured_fraction_theta_max 0.996
_diffrn_measurement_device_type 'Rigaku Mercury'
_diffrn_measurement_method \w
_diffrn_radiation_monochromator graphite
_diffrn_radiation_source 'fine-focus sealed tube'
_diffrn_radiation_type MoK\a
_diffrn_radiation_wavelength 0.71073
_diffrn_reflns_av_R_equivalents 0.0998
_diffrn_reflns_av_sigmaI/netI 0.0693
_diffrn_reflns_limit_h_max 17
_diffrn_reflns_limit_h_min -15
_diffrn_reflns_limit_k_max 15
_diffrn_reflns_limit_k_min -15
_diffrn_reflns_limit_l_max 17
_diffrn_reflns_limit_l_min -17
_diffrn_reflns_number 25091
_diffrn_reflns_theta_full 25.35
_diffrn_reflns_theta_max 25.35
_diffrn_reflns_theta_min 3.11
_diffrn_standards_decay_% 0
_diffrn_standards_interval_count 0
_diffrn_standards_interval_time 0
_diffrn_standards_number 0
_exptl_absorpt_coefficient_mu 6.102
_exptl_absorpt_correction_T_max 0.3334
_exptl_absorpt_correction_T_min 0.1304
_exptl_absorpt_correction_type multi-scan
_exptl_absorpt_process_details 'Jacobson, R. (1998) Private communication to Rigaku Corp.'
_exptl_crystal_colour colorless
_exptl_crystal_density_diffrn 1.889
_exptl_crystal_description block
_exptl_crystal_F_000 1468
_exptl_crystal_size_max 0.50
_exptl_crystal_size_mid 0.30
_exptl_crystal_size_min 0.18
_refine_diff_density_max 3.106
_refine_diff_density_min -2.427
_refine_diff_density_rms 0.202
_refine_ls_extinction_method none
_refine_ls_goodness_of_fit_ref 1.083
_refine_ls_hydrogen_treatment constr
_refine_ls_matrix_type full
_refine_ls_number_parameters 322
_refine_ls_number_reflns 4827
_refine_ls_number_restraints 0
_refine_ls_restrained_S_all 1.083
_refine_ls_R_factor_all 0.0686
_refine_ls_R_factor_gt 0.0565
_refine_ls_shift/su_max 0.001
_refine_ls_shift/su_mean 0.000
_refine_ls_structure_factor_coef Fsqd
_refine_ls_weighting_details 'calc w=1/[\s^2^(Fo^2^)+(0.0719P)^2^+0.0000P] where P=(Fo^2^+2Fc^2^)/3'
_refine_ls_weighting_scheme calc
_refine_ls_wR_factor_gt 0.1335
_refine_ls_wR_factor_ref 0.1406
_reflns_number_gt 4122
_reflns_number_total 4827
_reflns_threshold_expression >2sigma(I)
_cod_data_source_file ic101587h_si_002_8.cif
_cod_data_source_block 8
_cod_original_sg_symbol_H-M 'P 21/c'
_cod_database_code 4324222

loop_
_symmetry_equiv_pos_as_xyz
'x, y, z'
'-x, y+1/2, -z+1/2'
'-x, -y, -z'
'x, -y-1/2, z-1/2'

loop_
_atom_site_label
_atom_site_type_symbol
_atom_site_fract_x
_atom_site_fract_y
_atom_site_fract_z
_atom_site_U_iso_or_equiv
_atom_site_adp_type
_atom_site_occupancy
_atom_site_symmetry_multiplicity
_atom_site_calc_flag
_atom_site_refinement_flags
Hg1 Hg 0.42992(2) 0.99008(2) 0.63489(2) 0.02974(15) Uani 1 1 d .
S1 S 0.47475(15) 0.85957(17) 0.54307(16) 0.0370(5) Uani 1 1 d .
S2 S 0.46683(16) 1.08397(17) 0.78105(14) 0.0345(5) Uani 1 1 d .
N1 N 0.2043(5) 0.8269(5) 0.1425(5) 0.0307(15) Uani 1 1 d .
N2 N 0.7546(4) 0.8547(5) 1.0961(4) 0.0257(14) Uani 1 1 d .
C1 C 0.3905(5) 0.8543(6) 0.4282(6) 0.0272(17) Uani 1 1 d .
C2 C 0.3960(7) 0.7712(6) 0.3716(6) 0.038(2) Uani 1 1 d .
H2 H 0.4418 0.7192 0.3967 0.046 Uiso 1 1 calc R
C3 C 0.3362(7) 0.7614(6) 0.2784(6) 0.041(2) Uani 1 1 d .
H3 H 0.3407 0.7034 0.2405 0.049 Uiso 1 1 calc R
C4 C 0.2707(6) 0.8369(6) 0.2421(6) 0.0297(18) Uani 1 1 d .
C5 C 0.2643(7) 0.9216(7) 0.2981(6) 0.041(2) Uani 1 1 d .
H5 H 0.2193 0.9742 0.2726 0.050 Uiso 1 1 calc R
C6 C 0.3234(7) 0.9293(7) 0.3911(6) 0.041(2) Uani 1 1 d .
H6 H 0.3179 0.9866 0.4295 0.049 Uiso 1 1 calc R
C7 C 0.1149(7) 0.7754(9) 0.1511(7) 0.055(3) Uani 1 1 d .
H7A H 0.1311 0.7080 0.1807 0.082 Uiso 1 1 calc R
H7B H 0.0701 0.7673 0.0870 0.082 Uiso 1 1 calc R
H7C H 0.0851 0.8171 0.1911 0.082 Uiso 1 1 calc R
C8 C 0.2475(7) 0.7658(7) 0.0775(6) 0.042(2) Uani 1 1 d .
H8A H 0.3107 0.7936 0.0797 0.062 Uiso 1 1 calc R
H8B H 0.2059 0.7694 0.0115 0.062 Uiso 1 1 calc R
H8C H 0.2543 0.6944 0.0988 0.062 Uiso 1 1 calc R
C9 C 0.1795(7) 0.9306(6) 0.0974(6) 0.039(2) Uani 1 1 d .
H9A H 0.1405 0.9680 0.1315 0.058 Uiso 1 1 calc R
H9B H 0.1433 0.9225 0.0298 0.058 Uiso 1 1 calc R
H9C H 0.2385 0.9688 0.1016 0.058 Uiso 1 1 calc R
C10 C 0.5500(6) 1.0126(6) 0.8693(6) 0.0279(19) Uani 1 1 d .
C11 C 0.5834(6) 0.9150(6) 0.8556(5) 0.0290(18) Uani 1 1 d .
H11 H 0.5612 0.8838 0.7941 0.035 Uiso 1 1 calc R
C12 C 0.6481(6) 0.8622(6) 0.9291(5) 0.0272(17) Uani 1 1 d .
H12 H 0.6692 0.7956 0.9186 0.033 Uiso 1 1 calc R
C13 C 0.6817(5) 0.9102(5) 1.0197(5) 0.0224(16) Uani 1 1 d .
C14 C 0.6489(6) 1.0060(5) 1.0330(6) 0.0237(17) Uani 1 1 d .
H14 H 0.6714 1.0387 1.0936 0.028 Uiso 1 1 calc R
C15 C 0.5836(6) 1.0545(6) 0.9591(5) 0.0262(17) Uani 1 1 d .
H15 H 0.5608 1.1200 0.9707 0.031 Uiso 1 1 calc R
C16 C 0.7103(6) 0.7562(6) 1.1203(6) 0.038(2) Uani 1 1 d .
H16A H 0.6515 0.7722 1.1380 0.056 Uiso 1 1 calc R
H16B H 0.7559 0.7221 1.1743 0.056 Uiso 1 1 calc R
H16C H 0.6951 0.7109 1.0642 0.056 Uiso 1 1 calc R
C17 C 0.8410(6) 0.8302(7) 1.0628(6) 0.036(2) Uani 1 1 d .
H17A H 0.8213 0.7912 1.0027 0.054 Uiso 1 1 calc R
H17B H 0.8861 0.7896 1.1119 0.054 Uiso 1 1 calc R
H17C H 0.8720 0.8938 1.0519 0.054 Uiso 1 1 calc R
C18 C 0.7881(6) 0.9164(7) 1.1874(5) 0.0335(19) Uani 1 1 d .
H18A H 0.8199 0.9787 1.1747 0.050 Uiso 1 1 calc R
H18B H 0.8331 0.8757 1.2366 0.050 Uiso 1 1 calc R
H18C H 0.7328 0.9348 1.2103 0.050 Uiso 1 1 calc R
C19 C 0.2282(6) 1.0414(6) 0.5745(6) 0.0284(18) Uani 1 1 d .
C20 C 0.1237(5) 1.0681(6) 0.5267(6) 0.0310(19) Uani 1 1 d .
H20A H 0.1066 1.1285 0.5597 0.037 Uiso 1 1 calc R
H20B H 0.1176 1.0881 0.4593 0.037 Uiso 1 1 calc R
C21 C 0.0516(6) 0.9841(6) 0.5262(7) 0.036(2) Uani 1 1 d .
H21A H 0.0549 0.9656 0.5934 0.043 Uiso 1 1 calc R
H21B H 0.0687 0.9227 0.4946 0.043 Uiso 1 1 calc R
O1 O 0.2921(4) 1.0992(4) 0.5582(4) 0.0343(13) Uani 1 1 d .
O2 O 0.2469(4) 0.9644(4) 0.6274(4) 0.0336(13) Uani 1 1 d .
P1 P 0.01442(17) 0.14905(18) 0.17275(16) 0.0348(5) Uani 1 1 d .
F1 F 0.0079(6) 0.1657(11) 0.0656(5) 0.150(5) Uani 1 1 d .
F2 F 0.0249(5) 0.2674(5) 0.1927(7) 0.099(3) Uani 1 1 d .
F3 F 0.0208(6) 0.1386(7) 0.2818(4) 0.098(3) Uani 1 1 d .
F4 F 0.0042(6) 0.0335(6) 0.1570(10) 0.138(5) Uani 1 1 d .
F5 F 0.1280(4) 0.1423(5) 0.1941(4) 0.0639(17) Uani 1 1 d .
F6 F -0.0992(4) 0.1570(5) 0.1502(4) 0.0589(16) Uani 1 1 d .

loop_
_atom_site_aniso_label
_atom_site_aniso_U_11
_atom_site_aniso_U_22
_atom_site_aniso_U_33
_atom_site_aniso_U_23
_atom_site_aniso_U_13
_atom_site_aniso_U_12
Hg1 0.0237(2) 0.0316(2) 0.0295(2) 0.00338(12) -0.00008(16) -0.00013(12)
S1 0.0284(12) 0.0362(12) 0.0402(12) 0.0011(9) -0.0010(10) 0.0092(9)
S2 0.0321(12) 0.0337(12) 0.0320(11) 0.0015(9) -0.0007(9) 0.0095(9)
N1 0.034(4) 0.027(4) 0.031(4) -0.003(3) 0.008(3) -0.004(3)
N2 0.023(4) 0.025(3) 0.027(3) 0.002(3) 0.003(3) 0.001(3)
C1 0.022(4) 0.023(4) 0.034(4) 0.006(3) 0.003(3) -0.002(3)
C2 0.053(6) 0.022(4) 0.040(5) 0.005(4) 0.012(4) 0.013(4)
C3 0.059(6) 0.024(4) 0.040(5) 0.004(4) 0.014(5) 0.011(4)
C4 0.027(4) 0.026(4) 0.035(4) 0.008(3) 0.007(4) 0.004(3)
C5 0.042(6) 0.038(5) 0.035(5) -0.009(4) -0.004(4) 0.014(4)
C6 0.045(6) 0.028(5) 0.040(5) -0.015(4) -0.003(4) 0.009(4)
C7 0.049(6) 0.068(7) 0.044(6) 0.001(5) 0.007(5) -0.027(5)
C8 0.061(6) 0.031(5) 0.032(5) -0.003(4) 0.010(4) 0.005(4)
C9 0.048(6) 0.027(5) 0.036(5) 0.000(4) 0.005(4) 0.005(4)
C10 0.020(4) 0.035(5) 0.026(5) 0.004(3) 0.002(4) -0.003(3)
C11 0.034(5) 0.029(5) 0.019(4) -0.005(3) -0.001(4) -0.001(3)
C12 0.031(5) 0.018(4) 0.029(4) -0.002(3) 0.002(4) 0.001(3)
C13 0.023(4) 0.020(4) 0.022(4) 0.007(3) 0.003(3) 0.000(3)
C14 0.020(4) 0.031(4) 0.020(4) 0.001(3) 0.003(3) -0.002(3)
C15 0.025(4) 0.024(4) 0.032(4) -0.005(3) 0.011(4) 0.004(3)
C16 0.039(5) 0.028(5) 0.042(5) 0.013(4) 0.005(4) -0.002(4)
C17 0.025(5) 0.046(5) 0.034(5) -0.004(4) 0.004(4) 0.007(4)
C18 0.030(5) 0.035(5) 0.029(4) -0.002(4) -0.003(4) 0.002(4)
C19 0.026(4) 0.027(4) 0.032(4) -0.003(4) 0.006(4) 0.004(3)
C20 0.019(4) 0.027(4) 0.040(5) 0.009(4) -0.005(4) 0.001(3)
C21 0.027(5) 0.027(4) 0.045(5) 0.012(4) -0.005(4) 0.003(3)
O1 0.025(3) 0.035(3) 0.039(3) 0.008(3) 0.003(3) -0.002(3)
O2 0.030(3) 0.023(3) 0.041(3) 0.007(3) 0.000(3) 0.000(2)
P1 0.0329(13) 0.0355(13) 0.0345(12) -0.0077(9) 0.0067(10) -0.0047(10)
F1 0.062(5) 0.347(17) 0.038(4) 0.007(6) 0.010(4) -0.048(7)
F2 0.074(5) 0.044(4) 0.182(8) -0.025(5) 0.040(5) -0.009(4)
F3 0.088(5) 0.156(8) 0.046(4) 0.016(4) 0.010(4) 0.031(5)
F4 0.072(6) 0.051(4) 0.317(15) -0.078(7) 0.095(7) -0.022(4)
F5 0.032(3) 0.069(4) 0.083(4) -0.035(3) 0.004(3) -0.001(3)
F6 0.038(3) 0.078(4) 0.060(4) -0.017(3) 0.011(3) -0.005(3)

loop_
_atom_type_symbol
_atom_type_description
_atom_type_scat_dispersion_real
_atom_type_scat_dispersion_imag
_atom_type_scat_source
C C 0.0033 0.0016 'International Tables Vol C Tables 4.2.6.8 and 6.1.1.4'
H H 0.0000 0.0000 'International Tables Vol C Tables 4.2.6.8 and 6.1.1.4'
N N 0.0061 0.0033 'International Tables Vol C Tables 4.2.6.8 and 6.1.1.4'
O O 0.0106 0.0060 'International Tables Vol C Tables 4.2.6.8 and 6.1.1.4'
S S 0.1246 0.1234 'International Tables Vol C Tables 4.2.6.8 and 6.1.1.4'
Hg Hg -2.3894 9.2266 'International Tables Vol C Tables 4.2.6.8 and 6.1.1.4'
P P 0.1023 0.0942 'International Tables Vol C Tables 4.2.6.8 and 6.1.1.4'
F F 0.0171 0.0103 'International Tables Vol C Tables 4.2.6.8 and 6.1.1.4'

loop_
_geom_angle_atom_site_label_1
_geom_angle_atom_site_label_2
_geom_angle_atom_site_label_3
_geom_angle
_geom_angle_site_symmetry_1
_geom_angle_site_symmetry_3
S1 Hg1 S2 147.68(7) . .
S1 Hg1 O1 118.85(14) . .
S2 Hg1 O1 93.22(14) . .
S1 Hg1 O2 108.36(14) . .
S2 Hg1 O2 94.47(14) . .
O1 Hg1 O2 51.23(17) . .
C1 S1 Hg1 109.2(3) . .
C10 S2 Hg1 108.1(3) . .
C7 N1 C8 109.6(7) . .
C7 N1 C4 107.5(6) . .
C8 N1 C4 112.3(7) . .
C7 N1 C9 109.5(7) . .
C8 N1 C9 107.4(6) . .
C4 N1 C9 110.5(6) . .
C13 N2 C17 110.6(6) . .
C13 N2 C18 112.3(6) . .
C17 N2 C18 107.6(6) . .
C13 N2 C16 108.9(6) . .
C17 N2 C16 109.7(6) . .
C18 N2 C16 107.7(6) . .
C2 C1 C6 118.7(8) . .
C2 C1 S1 116.7(6) . .
C6 C1 S1 124.5(6) . .
C1 C2 C3 121.7(8) . .
C1 C2 H2 119.2 . .
C3 C2 H2 119.2 . .
C4 C3 C2 119.0(8) . .
C4 C3 H3 120.5 . .
C2 C3 H3 120.5 . .
C3 C4 C5 120.2(8) . .
C3 C4 N1 119.9(7) . .
C5 C4 N1 120.0(7) . .
C6 C5 C4 120.0(8) . .
C6 C5 H5 120.0 . .
C4 C5 H5 120.0 . .
C1 C6 C5 120.4(8) . .
C1 C6 H6 119.8 . .
C5 C6 H6 119.8 . .
N1 C7 H7A 109.5 . .
N1 C7 H7B 109.5 . .
H7A C7 H7B 109.5 . .
N1 C7 H7C 109.5 . .
H7A C7 H7C 109.5 . .
H7B C7 H7C 109.5 . .
N1 C8 H8A 109.5 . .
N1 C8 H8B 109.5 . .
H8A C8 H8B 109.5 . .
N1 C8 H8C 109.5 . .
H8A C8 H8C 109.5 . .
H8B C8 H8C 109.5 . .
N1 C9 H9A 109.5 . .
N1 C9 H9B 109.5 . .
H9A C9 H9B 109.5 . .
N1 C9 H9C 109.5 . .
H9A C9 H9C 109.5 . .
H9B C9 H9C 109.5 . .
C15 C10 C11 117.0(7) . .
C15 C10 S2 117.9(6) . .
C11 C10 S2 125.1(6) . .
C12 C11 C10 122.1(7) . .
C12 C11 H11 119.0 . .
C10 C11 H11 119.0 . .
C11 C12 C13 118.4(7) . .
C11 C12 H12 120.8 . .
C13 C12 H12 120.8 . .
C14 C13 C12 119.5(7) . .
C14 C13 N2 122.9(7) . .
C12 C13 N2 117.6(6) . .
C15 C14 C13 120.3(7) . .
C15 C14 H14 119.9 . .
C13 C14 H14 119.9 . .
C10 C15 C14 122.8(7) . .
C10 C15 H15 118.6 . .
C14 C15 H15 118.6 . .
N2 C16 H16A 109.5 . .
N2 C16 H16B 109.5 . .
H16A C16 H16B 109.5 . .
N2 C16 H16C 109.5 . .
H16A C16 H16C 109.5 . .
H16B C16 H16C 109.5 . .
N2 C17 H17A 109.5 . .
N2 C17 H17B 109.5 . .
H17A C17 H17B 109.5 . .
N2 C17 H17C 109.5 . .
H17A C17 H17C 109.5 . .
H17B C17 H17C 109.5 . .
N2 C18 H18A 109.5 . .
N2 C18 H18B 109.5 . .
H18A C18 H18B 109.5 . .
N2 C18 H18C 109.5 . .
H18A C18 H18C 109.5 . .
H18B C18 H18C 109.5 . .
O2 C19 O1 123.3(7) . .
O2 C19 C20 118.9(7) . .
O1 C19 C20 117.8(7) . .
C21 C20 C19 115.8(7) . .
C21 C20 H20A 108.3 . .
C19 C20 H20A 108.3 . .
C21 C20 H20B 108.3 . .
C19 C20 H20B 108.3 . .
H20A C20 H20B 107.4 . .
C20 C21 C21 112.5(8) . 3_576
C20 C21 H21A 109.1 . .
C21 C21 H21A 109.1 3_576 .
C20 C21 H21B 109.1 . .
C21 C21 H21B 109.1 3_576 .
H21A C21 H21B 107.8 . .
C19 O1 Hg1 96.7(5) . .
C19 O2 Hg1 88.2(5) . .
F4 P1 F1 90.8(7) . .
F4 P1 F3 92.3(6) . .
F1 P1 F3 176.9(6) . .
F4 P1 F2 178.0(6) . .
F1 P1 F2 91.3(6) . .
F3 P1 F2 85.7(5) . .
F4 P1 F5 91.5(4) . .
F1 P1 F5 88.6(4) . .
F3 P1 F5 91.8(4) . .
F2 P1 F5 88.7(4) . .
F4 P1 F6 88.9(4) . .
F1 P1 F6 90.8(4) . .
F3 P1 F6 88.9(4) . .
F2 P1 F6 90.9(4) . .
F5 P1 F6 179.2(4) . .

loop_
_geom_bond_atom_site_label_1
_geom_bond_atom_site_label_2
_geom_bond_distance
_geom_bond_site_symmetry_2
Hg1 S1 2.364(2) .
Hg1 S2 2.376(2) .
Hg1 O1 2.459(6) .
Hg1 O2 2.653(6) .
S1 C1 1.772(8) .
S2 C10 1.764(8) .
N1 C7 1.499(11) .
N1 C8 1.501(10) .
N1 C4 1.501(10) .
N1 C9 1.505(10) .
N2 C13 1.491(9) .
N2 C17 1.499(10) .
N2 C18 1.509(10) .
N2 C16 1.526(10) .
C1 C2 1.378(11) .
C1 C6 1.383(11) .
C2 C3 1.393(12) .
C2 H2 0.9500 .
C3 C4 1.371(11) .
C3 H3 0.9500 .
C4 C5 1.392(12) .
C5 C6 1.385(12) .
C5 H5 0.9500 .
C6 H6 0.9500 .
C7 H7A 0.9800 .
C7 H7B 0.9800 .
C7 H7C 0.9800 .
C8 H8A 0.9800 .
C8 H8B 0.9800 .
C8 H8C 0.9800 .
C9 H9A 0.9800 .
C9 H9B 0.9800 .
C9 H9C 0.9800 .
C10 C15 1.370(11) .
C10 C11 1.400(11) .
C11 C12 1.393(11) .
C11 H11 0.9500 .
C12 C13 1.413(10) .
C12 H12 0.9500 .
C13 C14 1.374(10) .
C14 C15 1.373(11) .
C14 H14 0.9500 .
C15 H15 0.9500 .
C16 H16A 0.9800 .
C16 H16B 0.9800 .
C16 H16C 0.9800 .
C17 H17A 0.9800 .
C17 H17B 0.9800 .
C17 H17C 0.9800 .
C18 H18A 0.9800 .
C18 H18B 0.9800 .
C18 H18C 0.9800 .
C19 O2 1.249(10) .
C19 O1 1.270(10) .
C19 C20 1.524(11) .
C20 C21 1.518(11) .
C20 H20A 0.9900 .
C20 H20B 0.9900 .
C21 C21 1.538(17) 3_576
C21 H21A 0.9900 .
C21 H21B 0.9900 .
P1 F4 1.530(8) .
P1 F1 1.544(7) .
P1 F3 1.561(7) .
P1 F2 1.575(7) .
P1 F5 1.594(6) .
P1 F6 1.595(6) .

loop_
_geom_hbond_atom_site_label_D
_geom_hbond_atom_site_label_H
_geom_hbond_atom_site_label_A
_geom_hbond_distance_DH
_geom_hbond_distance_HA
_geom_hbond_distance_DA
_geom_hbond_angle_DHA
_geom_hbond_site_symmetry_A
C6 H6 O1 0.95 2.48 3.408(10) 164.3 .
C7 H7B F1 0.98 2.35 3.242(12) 150.2 3_565
C9 H9B F1 0.98 2.53 3.316(12) 137.6 3_565
C8 H8C O2 0.98 2.13 3.098(11) 170.4 4_575
C9 H9A F4 0.98 2.28 3.205(12) 156.8 1_565
C9 H9A F5 0.98 2.48 3.283(10) 139.0 1_565
C16 H16B F5 0.98 2.40 3.385(10) 178.0 2_656
C18 H18B F2 0.98 2.48 3.403(11) 157.4 2_656
C16 H16C O1 0.98 2.34 3.294(11) 163.1 2_646
